data_2234624
loop_
_publ_author_name
'Jeyaseelan, S.'
'Devarajegowda, H. C.'
'Sathishkumar, R.'
'D'souza, Agnes Sylvia'
'D'souza, Alphonsus'

_publ_section_title
;
 3-Ethyl-4-[(<i>E</i>)-(4-fluorobenzylidene)amino]-1<i>H</i>-1,2,4-triazole-5(4<i>H</i>)-thione
;
_journal_coeditor_code HB6709
_journal_issue 5
_journal_name_full 'Acta Crystallographica Section E'
_journal_page_first o1407
_journal_paper_doi 10.1107/S1600536812015346
_journal_volume 68
_journal_year 2012
_chemical_formula_iupac 'C11 H11 F N4 S'
_chemical_formula_moiety 'C11 H11 F N4 S'
_chemical_formula_sum 'C11 H11 F N4 S'
_chemical_formula_weight 250.30
_chemical_melting_point 414
_chemical_name_systematic
;
3-Ethyl-4-[(<i>E</i>)-(4-fluorobenzylidene)amino]-1<i>H</i>-1,2,4-triazole-
5(4<i>H</i>)-thione
;
_space_group_IT_number 14
_symmetry_cell_setting monoclinic
_symmetry_space_group_name_Hall '-P 2ybc'
_symmetry_space_group_name_H-M 'P 1 21/c 1'
_atom_sites_solution_hydrogens geom
_atom_sites_solution_primary direct
_atom_sites_solution_secondary difmap
_audit_creation_method SHELXL-97
_cell_angle_alpha 90.00
_cell_angle_beta 99.780(4)
_cell_angle_gamma 90.00
_cell_formula_units_Z 4
_cell_length_a 7.7967(17)
_cell_length_b 8.4205(19)
_cell_length_c 19.138(4)
_cell_measurement_reflns_used 2182
_cell_measurement_temperature 293(2)
_cell_measurement_theta_max 25.00
_cell_measurement_theta_min 2.16
_cell_volume 1238.2(5)
_computing_cell_refinement 'SAINT (Bruker, 2001)'
_computing_data_collection 'SMART (Bruker, 2001)'
_computing_data_reduction 'SAINT (Bruker, 2001)'
_computing_molecular_graphics 'ORTEP-3 (Farrugia, 1997)'
_computing_publication_material 'SHELXL97 (Sheldrick, 2008)'
_computing_structure_refinement 'SHELXL97 (Sheldrick, 2008)'
_computing_structure_solution 'SHELXS97 (Sheldrick, 2008)'
_diffrn_ambient_temperature 293(2)
_diffrn_measured_fraction_theta_full 1.000
_diffrn_measured_fraction_theta_max 1.000
_diffrn_measurement_device_type 'Bruker SMART CCD'
_diffrn_measurement_method '\w and \f scans'
_diffrn_radiation_monochromator graphite
_diffrn_radiation_source 'fine-focus sealed tube'
_diffrn_radiation_type MoK\a
_diffrn_radiation_wavelength 0.71073
_diffrn_reflns_av_R_equivalents 0.0501
_diffrn_reflns_av_sigmaI/netI 0.0361
_diffrn_reflns_limit_h_max 9
_diffrn_reflns_limit_h_min -9
_diffrn_reflns_limit_k_max 10
_diffrn_reflns_limit_k_min -10
_diffrn_reflns_limit_l_max 22
_diffrn_reflns_limit_l_min -22
_diffrn_reflns_number 11403
_diffrn_reflns_theta_full 25.00
_diffrn_reflns_theta_max 25.00
_diffrn_reflns_theta_min 2.16
_exptl_absorpt_coefficient_mu 0.257
_exptl_absorpt_correction_T_max 1.0000
_exptl_absorpt_correction_T_min 0.7700
_exptl_absorpt_correction_type psi-scan
_exptl_absorpt_process_details '(SADABS; Sheldrick, 2007)'
_exptl_crystal_colour colourless
_exptl_crystal_density_diffrn 1.343
_exptl_crystal_density_method 'not measured'
_exptl_crystal_description block
_exptl_crystal_F_000 520
_exptl_crystal_size_max 0.20
_exptl_crystal_size_mid 0.20
_exptl_crystal_size_min 0.15
_refine_diff_density_max 0.203
_refine_diff_density_min -0.189
_refine_ls_extinction_method none
_refine_ls_goodness_of_fit_ref 1.021
_refine_ls_hydrogen_treatment constr
_refine_ls_matrix_type full
_refine_ls_number_parameters 154
_refine_ls_number_reflns 2182
_refine_ls_number_restraints 0
_refine_ls_restrained_S_all 1.021
_refine_ls_R_factor_all 0.0697
_refine_ls_R_factor_gt 0.0453
_refine_ls_shift/su_max 0.000
_refine_ls_shift/su_mean 0.000
_refine_ls_structure_factor_coef Fsqd
_refine_ls_weighting_details 'calc w=1/[\s^2^(Fo^2^)+(0.0551P)^2^+0.1712P] where P=(Fo^2^+2Fc^2^)/3'
_refine_ls_weighting_scheme calc
_refine_ls_wR_factor_gt 0.1046
_refine_ls_wR_factor_ref 0.1148
_reflns_number_gt 1586
_reflns_number_total 2182
_reflns_threshold_expression I>2\s(I)
_cod_data_source_file hb6709.cif
_cod_data_source_block I
_cod_original_sg_symbol_H-M 'P 21/c'
_cod_database_code 2234624
_cod_database_fobs_code 2234624

loop_
_symmetry_equiv_pos_as_xyz
'x, y, z'
'-x, y+1/2, -z+1/2'
'-x, -y, -z'
'x, -y-1/2, z-1/2'

loop_
_atom_site_type_symbol
_atom_site_label
_atom_site_fract_x
_atom_site_fract_y
_atom_site_fract_z
_atom_site_U_iso_or_equiv
_atom_site_adp_type
_atom_site_calc_flag
_atom_site_refinement_flags
_atom_site_occupancy
_atom_site_symmetry_multiplicity
S S1 0.22343(8) 0.61721(9) 0.07429(3) 0.0711(3) Uani d . 1 1
F F2 1.1525(2) 1.1308(2) 0.18960(8) 0.0886(5) Uani d . 1 1
N N3 0.2231(2) 0.5813(2) -0.12894(9) 0.0579(5) Uani d . 1 1
N N4 0.1651(2) 0.5520(2) -0.06628(9) 0.0542(5) Uani d . 1 1
H H4 0.0729 0.4974 -0.0641 0.065 Uiso calc R 1 1
N N5 0.3973(2) 0.6845(2) -0.03736(9) 0.0492(5) Uani d . 1 1
N N6 0.5370(2) 0.7802(2) -0.00763(10) 0.0536(5) Uani d . 1 1
C C7 0.4043(4) 0.7150(5) -0.23453(15) 0.1142(13) Uani d . 1 1
H H7A 0.4826 0.7624 -0.2622 0.171 Uiso calc R 1 1
H H7B 0.2932 0.7669 -0.2449 0.171 Uiso calc R 1 1
H H7C 0.3906 0.6043 -0.2460 0.171 Uiso calc R 1 1
C C8 0.4763(3) 0.7329(4) -0.15769(12) 0.0706(8) Uani d . 1 1
H H8A 0.5896 0.6822 -0.1480 0.085 Uiso calc R 1 1
H H8B 0.4929 0.8450 -0.1469 0.085 Uiso calc R 1 1
C C9 0.3637(3) 0.6635(3) -0.11018(12) 0.0529(6) Uani d . 1 1
C C10 0.2640(3) 0.6153(3) -0.00883(11) 0.0512(6) Uani d . 1 1
C C11 0.5946(3) 0.7675(3) 0.05793(13) 0.0555(6) Uani d . 1 1
H H11 0.5433 0.6957 0.0850 0.067 Uiso calc R 1 1
C C12 0.7417(3) 0.8648(3) 0.09174(11) 0.0499(6) Uani d . 1 1
C C13 0.8090(3) 0.8408(3) 0.16278(12) 0.0648(7) Uani d . 1 1
H H13 0.7607 0.7634 0.1881 0.078 Uiso calc R 1 1
C C14 0.9473(3) 0.9307(3) 0.19634(12) 0.0689(7) Uani d . 1 1
H H14 0.9920 0.9155 0.2441 0.083 Uiso calc R 1 1
C C15 1.0162(3) 1.0415(3) 0.15780(13) 0.0594(6) Uani d . 1 1
C C16 0.9559(3) 1.0674(3) 0.08733(12) 0.0569(6) Uani d . 1 1
H H16 1.0078 1.1429 0.0623 0.068 Uiso calc R 1 1
C C17 0.8163(3) 0.9789(3) 0.05422(12) 0.0521(6) Uani d . 1 1
H H17 0.7723 0.9960 0.0065 0.063 Uiso calc R 1 1

loop_
_atom_site_aniso_label
_atom_site_aniso_U_11
_atom_site_aniso_U_22
_atom_site_aniso_U_33
_atom_site_aniso_U_12
_atom_site_aniso_U_13
_atom_site_aniso_U_23
S1 0.0555(4) 0.1101(6) 0.0457(4) -0.0195(4) 0.0028(3) -0.0027(3)
F2 0.0719(10) 0.1093(13) 0.0787(11) -0.0335(9) -0.0044(8) -0.0223(9)
N3 0.0501(11) 0.0773(14) 0.0440(11) -0.0060(10) 0.0019(9) -0.0030(10)
N4 0.0456(10) 0.0688(13) 0.0461(11) -0.0116(9) 0.0020(8) 0.0004(9)
N5 0.0397(10) 0.0599(12) 0.0443(11) -0.0034(9) -0.0035(8) 0.0005(9)
N6 0.0432(10) 0.0618(12) 0.0517(12) -0.0058(9) -0.0035(9) -0.0017(9)
C7 0.093(2) 0.192(4) 0.059(2) -0.030(2) 0.0190(17) 0.000(2)
C8 0.0578(15) 0.099(2) 0.0547(16) -0.0130(14) 0.0075(12) 0.0037(14)
C9 0.0456(13) 0.0638(15) 0.0466(14) 0.0002(11) -0.0002(10) 0.0019(11)
C10 0.0416(12) 0.0599(14) 0.0488(13) -0.0004(11) -0.0023(10) 0.0010(11)
C11 0.0431(12) 0.0637(16) 0.0551(15) -0.0021(11) -0.0050(11) 0.0101(12)
C12 0.0409(11) 0.0600(15) 0.0462(13) -0.0001(11) -0.0002(10) 0.0006(11)
C13 0.0508(14) 0.0891(19) 0.0507(15) -0.0103(13) -0.0026(11) 0.0105(13)
C14 0.0545(14) 0.103(2) 0.0444(14) -0.0125(14) -0.0050(11) 0.0015(14)
C15 0.0436(13) 0.0717(17) 0.0591(15) -0.0072(12) -0.0017(11) -0.0137(13)
C16 0.0531(13) 0.0570(15) 0.0601(15) -0.0048(11) 0.0082(11) -0.0028(12)
C17 0.0516(13) 0.0573(14) 0.0449(12) 0.0041(11) 0.0007(10) -0.0003(11)

loop_
_atom_type_symbol
_atom_type_description
_atom_type_scat_dispersion_real
_atom_type_scat_dispersion_imag
_atom_type_scat_source
C C 0.0033 0.0016 'International Tables Vol C Tables 4.2.6.8 and 6.1.1.4'
H H 0.0000 0.0000 'International Tables Vol C Tables 4.2.6.8 and 6.1.1.4'
N N 0.0061 0.0033 'International Tables Vol C Tables 4.2.6.8 and 6.1.1.4'
F F 0.0171 0.0103 'International Tables Vol C Tables 4.2.6.8 and 6.1.1.4'
S S 0.1246 0.1234 'International Tables Vol C Tables 4.2.6.8 and 6.1.1.4'

loop_
_geom_angle_atom_site_label_1
_geom_angle_atom_site_label_2
_geom_angle_atom_site_label_3
_geom_angle
C9 N3 N4 104.05(17)
C10 N4 N3 114.55(18)
C10 N4 H4 122.7
N3 N4 H4 122.7
C10 N5 C9 108.50(18)
C10 N5 N6 132.02(18)
C9 N5 N6 118.99(18)
C11 N6 N5 118.52(19)
C8 C7 H7A 109.5
C8 C7 H7B 109.5
H7A C7 H7B 109.5
C8 C7 H7C 109.5
H7A C7 H7C 109.5
H7B C7 H7C 109.5
C9 C8 C7 113.6(2)
C9 C8 H8A 108.8
C7 C8 H8A 108.8
C9 C8 H8B 108.8
C7 C8 H8B 108.8
H8A C8 H8B 107.7
N3 C9 N5 110.71(19)
N3 C9 C8 126.9(2)
N5 C9 C8 122.3(2)
N4 C10 N5 102.12(18)
N4 C10 S1 127.43(17)
N5 C10 S1 130.33(17)
N6 C11 C12 120.7(2)
N6 C11 H11 119.7
C12 C11 H11 119.7
C17 C12 C13 119.1(2)
C17 C12 C11 121.6(2)
C13 C12 C11 119.2(2)
C14 C13 C12 120.7(2)
C14 C13 H13 119.6
C12 C13 H13 119.6
C15 C14 C13 118.3(2)
C15 C14 H14 120.9
C13 C14 H14 120.9
C14 C15 F2 119.3(2)
C14 C15 C16 123.0(2)
F2 C15 C16 117.7(2)
C15 C16 C17 118.6(2)
C15 C16 H16 120.7
C17 C16 H16 120.7
C16 C17 C12 120.3(2)
C16 C17 H17 119.9
C12 C17 H17 119.9

loop_
_geom_bond_atom_site_label_1
_geom_bond_atom_site_label_2
_geom_bond_distance
S1 C10 1.674(2)
F2 C15 1.358(3)
N3 C9 1.295(3)
N3 N4 1.374(2)
N4 C10 1.341(3)
N4 H4 0.8600
N5 C10 1.382(3)
N5 C9 1.385(3)
N5 N6 1.396(2)
N6 C11 1.263(3)
C7 C8 1.490(4)
C7 H7A 0.9600
C7 H7B 0.9600
C7 H7C 0.9600
C8 C9 1.487(3)
C8 H8A 0.9700
C8 H8B 0.9700
C11 C12 1.467(3)
C11 H11 0.9300
C12 C17 1.385(3)
C12 C13 1.387(3)
C13 C14 1.383(3)
C13 H13 0.9300
C14 C15 1.355(3)
C14 H14 0.9300
C15 C16 1.368(3)
C16 C17 1.381(3)
C16 H16 0.9300
C17 H17 0.9300

loop_
_geom_hbond_atom_site_label_D
_geom_hbond_atom_site_label_H
_geom_hbond_atom_site_label_A
_geom_hbond_site_symmetry_A
_geom_hbond_distance_DH
_geom_hbond_distance_HA
_geom_hbond_distance_DA
_geom_hbond_angle_DHA
_geom_hbond_publ_flag
N4 H4 S1 3_565 0.86 2.48 3.3275(19) 168 yes
C11 H11 S1 . 0.93 2.55 3.222(3) 129 yes

loop_
_cod_related_entry_id
_cod_related_entry_database
_cod_related_entry_code
1 ChemSpider 5281250
